data_7014540
loop_
_publ_author_name
'Ferentinos, Eleftherios'
'Maganas, Dimitrios'
'Raptopoulou, Catherine P.'
'Terzis, Aris'
'Psycharis, Vassilis'
'Robertson, Neil'
'Kyritsis, Panayotis'

_publ_section_title
;
 Conversion of tetrahedral to octahedral structures upon solvent
 coordination: studies on the M[(OPPh2)(SePPh2)N]2 (M = Co, Ni) and
 [Ni{(OPPh2)(EPPh2)N}2(dmf)2] (E = S, Se) complexes.
;
_journal_issue 1
_journal_name_full 'Dalton transactions (Cambridge, England : 2003)'
_journal_page_first 169
_journal_page_last 180
_journal_paper_doi 10.1039/c0dt00928h
_journal_volume 40
_journal_year 2011
_chemical_formula_sum 'C54 H54 N4 Ni O4 P4 S2'
_chemical_formula_weight 1069.72
_chemical_name_systematic
;
?
;
_space_group_IT_number 2
_symmetry_cell_setting triclinic
_symmetry_space_group_name_Hall '-P 1'
_symmetry_space_group_name_H-M 'P -1'
_atom_sites_solution_hydrogens geom
_atom_sites_solution_primary direct
_atom_sites_solution_secondary difmap
_audit_creation_method SHELXL-97
_cell_angle_alpha 89.1750(10)
_cell_angle_beta 85.6120(10)
_cell_angle_gamma 84.5020(10)
_cell_formula_units_Z 1
_cell_length_a 9.3092(2)
_cell_length_b 10.3818(2)
_cell_length_c 13.2729(2)
_cell_measurement_temperature 298
_cell_volume 1273.10(4)
_computing_structure_refinement 'SHELXL-97 (Sheldrick, 1997)'
_computing_structure_solution 'SHELXS-97 (Sheldrick, 1997)'
_diffrn_ambient_temperature 298
_diffrn_measured_fraction_theta_full 0.998
_diffrn_measured_fraction_theta_max 0.998
_diffrn_measurement_device_type 'Rigaku R-AXIS SPIDER IPDS'
_diffrn_measurement_method '\q scans'
_diffrn_radiation_monochromator graphite
_diffrn_radiation_source 'fine-focus sealed tube'
_diffrn_radiation_type MoK\a
_diffrn_radiation_wavelength 0.71073
_diffrn_reflns_av_R_equivalents 0.0142
_diffrn_reflns_av_sigmaI/netI 0.0098
_diffrn_reflns_limit_h_max 11
_diffrn_reflns_limit_h_min -11
_diffrn_reflns_limit_k_max 12
_diffrn_reflns_limit_k_min -12
_diffrn_reflns_limit_l_max 16
_diffrn_reflns_limit_l_min -16
_diffrn_reflns_number 24276
_diffrn_reflns_theta_full 26.00
_diffrn_reflns_theta_max 26.00
_diffrn_reflns_theta_min 3.08
_exptl_absorpt_coefficient_mu 0.639
_exptl_absorpt_correction_T_max 1.00
_exptl_absorpt_correction_T_min 0.83
_exptl_absorpt_correction_type empirical
_exptl_crystal_colour 'light yellow'
_exptl_crystal_density_diffrn 1.395
_exptl_crystal_density_method 'not measured'
_exptl_crystal_description parall
_exptl_crystal_F_000 558
_exptl_crystal_size_max 0.4
_exptl_crystal_size_mid 0.1
_exptl_crystal_size_min 0.1
_refine_diff_density_max 0.399
_refine_diff_density_min -0.227
_refine_diff_density_rms 0.045
_refine_ls_extinction_method none
_refine_ls_goodness_of_fit_ref 1.062
_refine_ls_hydrogen_treatment refall
_refine_ls_matrix_type full
_refine_ls_number_parameters 421
_refine_ls_number_reflns 4992
_refine_ls_number_restraints 0
_refine_ls_restrained_S_all 1.062
_refine_ls_R_factor_all 0.0251
_refine_ls_R_factor_gt 0.0240
_refine_ls_shift/su_max 0.007
_refine_ls_shift/su_mean 0.001
_refine_ls_structure_factor_coef Fsqd
_refine_ls_weighting_details 'calc w=1/[\s^2^(Fo^2^)+(0.0325P)^2^+0.6239P] where P=(Fo^2^+2Fc^2^)/3'
_refine_ls_weighting_scheme calc
_refine_ls_wR_factor_gt 0.0632
_refine_ls_wR_factor_ref 0.0637
_reflns_number_gt 4753
_reflns_number_total 4992
_reflns_threshold_expression >2sigma(I)
_cod_data_source_file C0DT00928H.TXT
_cod_data_source_block Complex3
_cod_original_sg_symbol_H-M P-1
_cod_database_code 7014540

loop_
_symmetry_equiv_pos_as_xyz
'x, y, z'
'-x, -y, -z'

loop_
_atom_site_label
_atom_site_type_symbol
_atom_site_fract_x
_atom_site_fract_y
_atom_site_fract_z
_atom_site_U_iso_or_equiv
_atom_site_adp_type
_atom_site_occupancy
_atom_site_symmetry_multiplicity
_atom_site_calc_flag
_atom_site_refinement_flags
_atom_site_disorder_assembly
_atom_site_disorder_group
Ni Ni 0.5000 0.0000 0.5000 0.01729(7) Uani 1 2 d S . .
N N 0.55079(13) -0.11634(11) 0.76367(8) 0.0208(2) Uani 1 1 d . . .
O O 0.54461(10) 0.07908(9) 0.63091(7) 0.0205(2) Uani 1 1 d . . .
S S 0.36465(4) -0.17431(3) 0.58666(3) 0.02384(9) Uani 1 1 d . . .
P1 P 0.46199(4) -0.21825(3) 0.71290(2) 0.01774(8) Uani 1 1 d . . .
P2 P 0.57633(4) 0.02900(3) 0.73496(2) 0.01643(8) Uani 1 1 d . . .
C1 C 0.58660(15) -0.36488(13) 0.69764(10) 0.0198(3) Uani 1 1 d . . .
C2 C 0.69771(16) -0.38695(15) 0.76210(12) 0.0267(3) Uani 1 1 d . . .
C3 C 0.78758(17) -0.50174(16) 0.75713(13) 0.0314(3) Uani 1 1 d . . .
C4 C 0.76990(18) -0.59426(15) 0.68616(13) 0.0310(3) Uani 1 1 d . . .
C5 C 0.66246(18) -0.57223(15) 0.62009(12) 0.0307(3) Uani 1 1 d . . .
C6 C 0.57014(17) -0.45811(14) 0.62605(11) 0.0257(3) Uani 1 1 d . . .
C7 C 0.32606(15) -0.26726(13) 0.80897(11) 0.0221(3) Uani 1 1 d . . .
C8 C 0.18364(18) -0.27785(17) 0.78892(13) 0.0336(4) Uani 1 1 d . . .
C9 C 0.08408(19) -0.3139(2) 0.86577(15) 0.0435(4) Uani 1 1 d . . .
C10 C 0.1263(2) -0.34137(18) 0.96143(14) 0.0401(4) Uani 1 1 d . . .
C11 C 0.2677(2) -0.33115(16) 0.98225(12) 0.0345(4) Uani 1 1 d . . .
C12 C 0.36653(18) -0.29352(15) 0.90677(11) 0.0277(3) Uani 1 1 d . . .
C21 C 0.76410(14) 0.04951(12) 0.75108(10) 0.0198(3) Uani 1 1 d . . .
C22 C 0.86245(17) 0.03372(16) 0.66639(12) 0.0289(3) Uani 1 1 d . . .
C23 C 1.00874(18) 0.04342(18) 0.67504(14) 0.0372(4) Uani 1 1 d . . .
C24 C 1.05739(18) 0.07064(19) 0.76696(16) 0.0414(4) Uani 1 1 d . . .
C25 C 0.96075(19) 0.08850(19) 0.85115(15) 0.0401(4) Uani 1 1 d . . .
C26 C 0.81369(17) 0.07817(15) 0.84338(12) 0.0286(3) Uani 1 1 d . . .
C27 C 0.46874(14) 0.13420(13) 0.82611(10) 0.0190(3) Uani 1 1 d . . .
C28 C 0.39037(16) 0.08594(14) 0.90899(11) 0.0244(3) Uani 1 1 d . . .
C29 C 0.30118(18) 0.16971(16) 0.97322(12) 0.0307(3) Uani 1 1 d . . .
C30 C 0.29016(17) 0.30095(16) 0.95464(12) 0.0303(3) Uani 1 1 d . . .
C31 C 0.3683(2) 0.35038(16) 0.87289(13) 0.0354(4) Uani 1 1 d . . .
C32 C 0.45757(19) 0.26707(15) 0.80914(12) 0.0309(3) Uani 1 1 d . . .
O41 O 0.30960(11) 0.12037(10) 0.50086(8) 0.0255(2) Uani 1 1 d . . .
C42 C 0.29517(16) 0.21867(14) 0.55377(12) 0.0260(3) Uani 1 1 d . . .
C41 C 0.1774(2) 0.42302(18) 0.61542(17) 0.0437(4) Uani 1 1 d . . .
N41 N 0.18613(14) 0.30996(13) 0.55070(10) 0.0298(3) Uani 1 1 d . . .
C43 C 0.0779(2) 0.3036(2) 0.47922(16) 0.0444(5) Uani 1 1 d . . .
H2 H 0.712(2) -0.3265(18) 0.8081(14) 0.034(5) Uiso 1 1 d . . .
H3 H 0.861(2) -0.516(2) 0.8011(16) 0.049(6) Uiso 1 1 d . . .
H4 H 0.826(2) -0.6711(19) 0.6838(14) 0.037(5) Uiso 1 1 d . . .
H5 H 0.650(2) -0.6310(19) 0.5704(15) 0.040(5) Uiso 1 1 d . . .
H6 H 0.496(2) -0.4413(17) 0.5806(13) 0.029(4) Uiso 1 1 d . . .
H8 H 0.1609(19) -0.2585(17) 0.7254(14) 0.027(4) Uiso 1 1 d . . .
H9 H -0.008(3) -0.316(2) 0.8498(18) 0.059(7) Uiso 1 1 d . . .
H10 H 0.057(2) -0.367(2) 1.0146(16) 0.047(6) Uiso 1 1 d . . .
H11 H 0.299(2) -0.3524(19) 1.0482(16) 0.044(5) Uiso 1 1 d . . .
H12 H 0.462(2) -0.2834(19) 0.9226(14) 0.039(5) Uiso 1 1 d . . .
H22 H 0.828(2) 0.0205(18) 0.6037(15) 0.037(5) Uiso 1 1 d . . .
H23 H 1.074(2) 0.0232(19) 0.6177(16) 0.044(5) Uiso 1 1 d . . .
H24 H 1.156(3) 0.075(2) 0.7739(17) 0.055(6) Uiso 1 1 d . . .
H25 H 0.990(2) 0.110(2) 0.9121(17) 0.052(6) Uiso 1 1 d . . .
H26 H 0.745(2) 0.0917(18) 0.9023(14) 0.034(5) Uiso 1 1 d . . .
H28 H 0.4004(19) -0.0042(18) 0.9217(13) 0.030(4) Uiso 1 1 d . . .
H29 H 0.251(2) 0.1384(19) 1.0290(16) 0.043(5) Uiso 1 1 d . . .
H30 H 0.230(2) 0.3574(18) 0.9973(14) 0.035(5) Uiso 1 1 d . . .
H31 H 0.361(2) 0.436(2) 0.8603(16) 0.047(6) Uiso 1 1 d . . .
H32 H 0.511(2) 0.2994(19) 0.7552(16) 0.043(5) Uiso 1 1 d . . .
H42 H 0.367(2) 0.2342(18) 0.6013(14) 0.034(5) Uiso 1 1 d . . .
H41A H 0.085(3) 0.431(2) 0.6546(17) 0.059(6) Uiso 1 1 d . . .
H41B H 0.186(3) 0.500(2) 0.5728(18) 0.063(7) Uiso 1 1 d . . .
H41C H 0.255(3) 0.408(2) 0.665(2) 0.072(8) Uiso 1 1 d . . .
H43A H -0.013(3) 0.305(3) 0.513(2) 0.078(8) Uiso 1 1 d . . .
H43B H 0.101(3) 0.231(3) 0.437(2) 0.072(8) Uiso 1 1 d . . .
H43C H 0.072(3) 0.382(3) 0.435(2) 0.093(10) Uiso 1 1 d . . .

loop_
_atom_site_aniso_label
_atom_site_aniso_U_11
_atom_site_aniso_U_22
_atom_site_aniso_U_33
_atom_site_aniso_U_23
_atom_site_aniso_U_13
_atom_site_aniso_U_12
Ni 0.01756(12) 0.01762(12) 0.01602(12) -0.00073(9) -0.00193(9) 0.00242(9)
N 0.0260(6) 0.0182(6) 0.0195(6) 0.0009(4) -0.0060(5) -0.0048(5)
O 0.0242(5) 0.0194(5) 0.0176(5) -0.0001(4) -0.0024(4) -0.0002(4)
S 0.02625(18) 0.02525(18) 0.02117(17) 0.00152(13) -0.00640(13) -0.00492(14)
P1 0.01912(17) 0.01686(16) 0.01755(16) -0.00134(12) -0.00249(13) -0.00223(13)
P2 0.01744(16) 0.01594(16) 0.01596(16) -0.00077(12) -0.00144(12) -0.00165(12)
C1 0.0212(6) 0.0188(6) 0.0191(6) 0.0001(5) 0.0020(5) -0.0025(5)
C2 0.0274(7) 0.0260(7) 0.0265(7) -0.0049(6) -0.0035(6) 0.0000(6)
C3 0.0266(8) 0.0322(8) 0.0343(8) 0.0028(7) -0.0032(6) 0.0031(6)
C4 0.0304(8) 0.0202(7) 0.0394(9) 0.0023(6) 0.0098(7) 0.0026(6)
C5 0.0387(9) 0.0211(7) 0.0317(8) -0.0067(6) 0.0055(7) -0.0052(6)
C6 0.0296(8) 0.0226(7) 0.0253(7) -0.0031(6) -0.0007(6) -0.0045(6)
C7 0.0217(7) 0.0174(6) 0.0270(7) -0.0039(5) 0.0019(5) -0.0035(5)
C8 0.0276(8) 0.0426(9) 0.0313(9) 0.0004(7) -0.0029(7) -0.0075(7)
C9 0.0243(8) 0.0586(12) 0.0487(11) -0.0003(9) 0.0031(8) -0.0140(8)
C10 0.0391(9) 0.0438(10) 0.0367(9) -0.0019(7) 0.0138(8) -0.0133(8)
C11 0.0445(10) 0.0341(9) 0.0251(8) -0.0014(6) 0.0050(7) -0.0102(7)
C12 0.0302(8) 0.0284(8) 0.0250(7) -0.0015(6) 0.0003(6) -0.0074(6)
C21 0.0188(6) 0.0156(6) 0.0254(7) 0.0005(5) -0.0029(5) -0.0022(5)
C22 0.0243(7) 0.0329(8) 0.0296(8) -0.0043(6) 0.0005(6) -0.0039(6)
C23 0.0223(8) 0.0426(10) 0.0457(10) -0.0041(8) 0.0057(7) -0.0037(7)
C24 0.0201(8) 0.0472(10) 0.0580(11) -0.0024(9) -0.0079(7) -0.0053(7)
C25 0.0305(9) 0.0511(11) 0.0413(10) -0.0051(8) -0.0143(7) -0.0085(8)
C26 0.0265(8) 0.0324(8) 0.0278(8) -0.0013(6) -0.0048(6) -0.0048(6)
C27 0.0177(6) 0.0214(7) 0.0183(6) -0.0027(5) -0.0026(5) -0.0018(5)
C28 0.0284(7) 0.0233(7) 0.0215(7) 0.0011(5) -0.0007(6) -0.0031(6)
C29 0.0322(8) 0.0371(9) 0.0216(7) -0.0005(6) 0.0059(6) -0.0036(7)
C30 0.0294(8) 0.0347(8) 0.0251(7) -0.0086(6) 0.0005(6) 0.0062(6)
C31 0.0474(10) 0.0206(8) 0.0360(9) -0.0029(6) 0.0053(7) 0.0028(7)
C32 0.0390(9) 0.0226(7) 0.0292(8) -0.0003(6) 0.0101(7) -0.0038(6)
O41 0.0220(5) 0.0250(5) 0.0283(5) -0.0010(4) -0.0030(4) 0.0046(4)
C42 0.0214(7) 0.0248(7) 0.0304(8) 0.0014(6) 0.0002(6) 0.0032(6)
C41 0.0394(10) 0.0315(9) 0.0564(12) -0.0071(8) 0.0030(9) 0.0121(8)
N41 0.0254(6) 0.0274(7) 0.0337(7) 0.0021(5) 0.0013(5) 0.0084(5)
C43 0.0332(9) 0.0524(12) 0.0436(10) 0.0023(9) -0.0075(8) 0.0193(9)

loop_
_atom_type_symbol
_atom_type_description
_atom_type_scat_dispersion_real
_atom_type_scat_dispersion_imag
_atom_type_scat_source
C C 0.0033 0.0016 'International Tables Vol C Tables 4.2.6.8 and 6.1.1.4'
H H 0.0000 0.0000 'International Tables Vol C Tables 4.2.6.8 and 6.1.1.4'
N N 0.0061 0.0033 'International Tables Vol C Tables 4.2.6.8 and 6.1.1.4'
O O 0.0106 0.0060 'International Tables Vol C Tables 4.2.6.8 and 6.1.1.4'
S S 0.1246 0.1234 'International Tables Vol C Tables 4.2.6.8 and 6.1.1.4'
P P 0.1023 0.0942 'International Tables Vol C Tables 4.2.6.8 and 6.1.1.4'
Ni Ni 0.3393 1.1124 'International Tables Vol C Tables 4.2.6.8 and 6.1.1.4'

loop_
_geom_angle_atom_site_label_1
_geom_angle_atom_site_label_2
_geom_angle_atom_site_label_3
_geom_angle
_geom_angle_site_symmetry_1
_geom_angle_site_symmetry_3
_geom_angle_publ_flag
O Ni O 180.0 . 2_656 ?
O Ni O41 90.22(4) . 2_656 ?
O Ni O41 89.78(4) 2_656 2_656 ?
O Ni O41 89.78(4) . . ?
O Ni O41 90.22(4) 2_656 . ?
O41 Ni O41 180.0 2_656 . ?
O Ni S 93.88(3) . . ?
O Ni S 86.12(3) 2_656 . ?
O41 Ni S 90.05(3) 2_656 . ?
O41 Ni S 89.95(3) . . ?
O Ni S 86.12(3) . 2_656 ?
O Ni S 93.88(3) 2_656 2_656 ?
O41 Ni S 89.95(3) 2_656 2_656 ?
O41 Ni S 90.05(3) . 2_656 ?
S Ni S 180.000(11) . 2_656 ?
P2 N P1 131.64(8) . . ?
P2 O Ni 135.76(6) . . ?
P1 S Ni 105.922(17) . . ?
N P1 C1 105.20(6) . . ?
N P1 C7 107.27(6) . . ?
C1 P1 C7 102.39(6) . . ?
N P1 S 120.86(5) . . ?
C1 P1 S 111.31(5) . . ?
C7 P1 S 108.22(5) . . ?
O P2 N 118.99(6) . . ?
O P2 C21 107.29(6) . . ?
N P2 C21 107.62(6) . . ?
O P2 C27 107.44(6) . . ?
N P2 C27 108.20(6) . . ?
C21 P2 C27 106.68(6) . . ?
C2 C1 C6 118.87(13) . . ?
C2 C1 P1 119.19(11) . . ?
C6 C1 P1 121.89(11) . . ?
C3 C2 C1 120.48(14) . . ?
C3 C2 H2 119.4(12) . . ?
C1 C2 H2 120.2(12) . . ?
C4 C3 C2 120.26(15) . . ?
C4 C3 H3 119.8(13) . . ?
C2 C3 H3 119.9(13) . . ?
C5 C4 C3 119.85(15) . . ?
C5 C4 H4 119.1(12) . . ?
C3 C4 H4 121.1(12) . . ?
C4 C5 C6 120.10(15) . . ?
C4 C5 H5 121.7(12) . . ?
C6 C5 H5 118.2(12) . . ?
C1 C6 C5 120.41(15) . . ?
C1 C6 H6 118.6(11) . . ?
C5 C6 H6 121.0(11) . . ?
C8 C7 C12 118.56(14) . . ?
C8 C7 P1 122.66(12) . . ?
C12 C7 P1 118.78(11) . . ?
C7 C8 C9 120.08(16) . . ?
C7 C8 H8 116.1(11) . . ?
C9 C8 H8 123.8(11) . . ?
C10 C9 C8 120.61(17) . . ?
C10 C9 H9 122.6(15) . . ?
C8 C9 H9 116.8(15) . . ?
C9 C10 C11 119.79(16) . . ?
C9 C10 H10 120.3(12) . . ?
C11 C10 H10 119.9(12) . . ?
C10 C11 C12 119.90(16) . . ?
C10 C11 H11 120.7(12) . . ?
C12 C11 H11 119.3(12) . . ?
C11 C12 C7 121.03(15) . . ?
C11 C12 H12 119.1(12) . . ?
C7 C12 H12 119.8(12) . . ?
C26 C21 C22 119.23(13) . . ?
C26 C21 P2 122.99(11) . . ?
C22 C21 P2 117.77(11) . . ?
C23 C22 C21 120.30(15) . . ?
C23 C22 H22 120.4(12) . . ?
C21 C22 H22 119.2(12) . . ?
C24 C23 C22 120.16(16) . . ?
C24 C23 H23 121.2(13) . . ?
C22 C23 H23 118.4(13) . . ?
C23 C24 C25 120.11(16) . . ?
C23 C24 H24 120.8(14) . . ?
C25 C24 H24 119.1(14) . . ?
C24 C25 C26 120.17(16) . . ?
C24 C25 H25 121.6(14) . . ?
C26 C25 H25 118.2(14) . . ?
C21 C26 C25 120.00(15) . . ?
C21 C26 H26 119.3(11) . . ?
C25 C26 H26 120.7(11) . . ?
C28 C27 C32 118.74(13) . . ?
C28 C27 P2 122.18(11) . . ?
C32 C27 P2 118.97(11) . . ?
C27 C28 C29 120.31(14) . . ?
C27 C28 H28 118.7(11) . . ?
C29 C28 H28 121.0(11) . . ?
C30 C29 C28 120.18(14) . . ?
C30 C29 H29 119.2(13) . . ?
C28 C29 H29 120.6(13) . . ?
C29 C30 C31 120.13(14) . . ?
C29 C30 H30 120.4(12) . . ?
C31 C30 H30 119.5(12) . . ?
C30 C31 C32 119.72(15) . . ?
C30 C31 H31 120.4(14) . . ?
C32 C31 H31 119.8(14) . . ?
C27 C32 C31 120.92(14) . . ?
C27 C32 H32 118.9(13) . . ?
C31 C32 H32 120.2(13) . . ?
C42 O41 Ni 119.21(10) . . ?
O41 C42 N41 124.10(15) . . ?
O41 C42 H42 120.9(11) . . ?
N41 C42 H42 115.0(11) . . ?
N41 C41 H41A 109.2(14) . . ?
N41 C41 H41B 108.7(14) . . ?
H41A C41 H41B 109.7(19) . . ?
N41 C41 H41C 108.1(14) . . ?
H41A C41 H41C 107(2) . . ?
H41B C41 H41C 114(2) . . ?
C42 N41 C43 120.81(14) . . ?
C42 N41 C41 120.67(15) . . ?
C43 N41 C41 118.43(15) . . ?
N41 C43 H43A 110.4(17) . . ?
N41 C43 H43B 110.1(16) . . ?
H43A C43 H43B 113(2) . . ?
N41 C43 H43C 111.5(17) . . ?
H43A C43 H43C 104(2) . . ?
H43B C43 H43C 107(2) . . ?

loop_
_geom_bond_atom_site_label_1
_geom_bond_atom_site_label_2
_geom_bond_distance
_geom_bond_site_symmetry_2
_geom_bond_publ_flag
Ni O 2.0205(9) . ?
Ni O 2.0205(9) 2_656 ?
Ni O41 2.0679(10) 2_656 ?
Ni O41 2.0679(10) . ?
Ni S 2.5181(4) . ?
Ni S 2.5181(4) 2_656 ?
N P2 1.5864(11) . ?
N P1 1.5907(11) . ?
O P2 1.5090(10) . ?
S P1 1.9919(5) . ?
P1 C1 1.8272(14) . ?
P1 C7 1.8287(14) . ?
P2 C21 1.8101(14) . ?
P2 C27 1.8174(13) . ?
C1 C2 1.392(2) . ?
C1 C6 1.393(2) . ?
C2 C3 1.388(2) . ?
C2 H2 0.906(19) . ?
C3 C4 1.385(2) . ?
C3 H3 0.93(2) . ?
C4 C5 1.381(2) . ?
C4 H4 0.91(2) . ?
C5 C6 1.395(2) . ?
C5 H5 0.93(2) . ?
C6 H6 0.951(18) . ?
C7 C8 1.387(2) . ?
C7 C12 1.395(2) . ?
C8 C9 1.397(2) . ?
C8 H8 0.900(18) . ?
C9 C10 1.376(3) . ?
C9 H9 0.90(2) . ?
C10 C11 1.380(3) . ?
C10 H10 0.97(2) . ?
C11 C12 1.385(2) . ?
C11 H11 0.96(2) . ?
C12 H12 0.94(2) . ?
C21 C26 1.388(2) . ?
C21 C22 1.396(2) . ?
C22 C23 1.389(2) . ?
C22 H22 0.93(2) . ?
C23 C24 1.376(3) . ?
C23 H23 0.95(2) . ?
C24 C25 1.383(3) . ?
C24 H24 0.93(2) . ?
C25 C26 1.395(2) . ?
C25 H25 0.91(2) . ?
C26 H26 0.976(19) . ?
C27 C28 1.387(2) . ?
C27 C32 1.390(2) . ?
C28 C29 1.395(2) . ?
C28 H28 0.946(18) . ?
C29 C30 1.377(2) . ?
C29 H29 0.92(2) . ?
C30 C31 1.380(2) . ?
C30 H30 0.936(19) . ?
C31 C32 1.389(2) . ?
C31 H31 0.90(2) . ?
C32 H32 0.92(2) . ?
O41 C42 1.2380(18) . ?
C42 N41 1.3233(19) . ?
C42 H42 0.979(19) . ?
C41 N41 1.457(2) . ?
C41 H41A 0.97(2) . ?
C41 H41B 0.98(3) . ?
C41 H41C 1.02(3) . ?
N41 C43 1.442(2) . ?
C43 H43A 0.93(3) . ?
C43 H43B 0.94(3) . ?
C43 H43C 1.00(3) . ?
